data_4325722
loop_
_publ_author_name
'Mihail Atanasov'
'Peter Comba'
'Graeme R. Hanson'
'Sascha Hausberg'
'Stefan Helmle'
'Hubert Wadepohl'

_publ_section_title
;
 Cyano-bridged Homodinuclear Copper(II) Complexes
;
_journal_name_full 'Inorganic Chemistry'
_journal_page_first 6890
_journal_page_last 6901
_journal_paper_doi 10.1021/ic102430a
_journal_volume 50
_journal_year 2011
_chemical_formula_sum 'C24 H28 B Cu F4 N5 O6'
_chemical_formula_weight 632.86
_space_group_IT_number 2
_symmetry_cell_setting triclinic
_symmetry_Int_Tables_number 2
_symmetry_space_group_name_Hall '-P 1'
_symmetry_space_group_name_H-M 'P -1'
_atom_sites_solution_hydrogens geom
_atom_sites_solution_primary direct
_atom_sites_solution_secondary difmap
_audit_block_code sh3absa
_audit_creation_method SHELXL-97
_cell_angle_alpha 93.71(3)
_cell_angle_beta 95.65(3)
_cell_angle_gamma 109.51(3)
_cell_formula_units_Z 2
_cell_length_a 9.1823(18)
_cell_length_b 11.544(2)
_cell_length_c 14.416(3)
_cell_measurement_reflns_used 8000
_cell_measurement_temperature 200(2)
_cell_measurement_theta_max 52.1
_cell_measurement_theta_min 3.8
_cell_volume 1425.6(6)
_computing_cell_refinement 'STOE XCELL'
_computing_data_collection 'STOE EXPOSE'
_computing_data_reduction XRED
_computing_structure_refinement 'SHELXL-97 (Sheldrick, 2008)'
_computing_structure_solution 'SHELXS-97 (Sheldrick, 2008)'
_diffrn_ambient_temperature 200(2)
_diffrn_measured_fraction_theta_full 0.942
_diffrn_measured_fraction_theta_max 0.942
_diffrn_measurement_device_type 'STOE IPDS I'
_diffrn_measurement_method 'image plate'
_diffrn_radiation_monochromator graphite
_diffrn_radiation_type MoK\a
_diffrn_radiation_wavelength 0.71073
_diffrn_reflns_av_R_equivalents 0.0589
_diffrn_reflns_av_sigmaI/netI 0.0761
_diffrn_reflns_limit_h_max 10
_diffrn_reflns_limit_h_min -10
_diffrn_reflns_limit_k_max 13
_diffrn_reflns_limit_k_min -13
_diffrn_reflns_limit_l_max 16
_diffrn_reflns_limit_l_min 0
_diffrn_reflns_number 10291
_diffrn_reflns_theta_full 25.03
_diffrn_reflns_theta_max 25.03
_diffrn_reflns_theta_min 1.88
_diffrn_source 'fine-focus sealed tube'
_exptl_absorpt_coefficient_mu 0.839
_exptl_absorpt_correction_T_max 0.8566
_exptl_absorpt_correction_T_min 0.6674
_exptl_absorpt_correction_type numerical
_exptl_absorpt_process_details 'STOE XRED'
_exptl_crystal_colour purple
_exptl_crystal_density_diffrn 1.474
_exptl_crystal_description irregular
_exptl_crystal_F_000 650
_exptl_crystal_size_max 0.74
_exptl_crystal_size_mid 0.48
_exptl_crystal_size_min 0.19
_platon_squeeze_details
;
;
_refine_diff_density_max 0.398
_refine_diff_density_min -0.534
_refine_diff_density_rms 0.076
_refine_ls_extinction_method none
_refine_ls_goodness_of_fit_ref 0.876
_refine_ls_hydrogen_treatment constr
_refine_ls_matrix_type full
_refine_ls_number_parameters 370
_refine_ls_number_reflns 4752
_refine_ls_number_restraints 21
_refine_ls_restrained_S_all 0.881
_refine_ls_R_factor_all 0.0657
_refine_ls_R_factor_gt 0.0420
_refine_ls_shift/su_max 0.001
_refine_ls_shift/su_mean 0.000
_refine_ls_structure_factor_coef Fsqd
_refine_ls_weighting_details 'calc w=1/[\s^2^(Fo^2^)+(0.0561P)^2^+0.0000P] where P=(Fo^2^+2Fc^2^)/3'
_refine_ls_weighting_scheme calc
_refine_ls_wR_factor_gt 0.0935
_refine_ls_wR_factor_ref 0.0978
_reflns_number_gt 3205
_reflns_number_total 4752
_reflns_threshold_expression >2sigma(I)
_cod_data_source_file ic102430a_si_002_3.cif
_cod_data_source_block sh3absa_sq
_cod_original_cell_volume 1425.6(5)
_cod_database_code 4325722

loop_
_symmetry_equiv_pos_as_xyz
'x, y, z'
'-x, -y, -z'

loop_
_atom_site_label
_atom_site_type_symbol
_atom_site_fract_x
_atom_site_fract_y
_atom_site_fract_z
_atom_site_U_iso_or_equiv
_atom_site_adp_type
_atom_site_occupancy
_atom_site_symmetry_multiplicity
_atom_site_calc_flag
_atom_site_refinement_flags
B1 B 0.6859(5) 0.8761(4) 0.1327(4) 0.0430(12) Uani 1 1 d D
C1 C 0.7744(3) 0.7124(3) 0.7563(2) 0.0211(8) Uani 1 1 d .
C2 C 0.8980(3) 0.7407(3) 0.6868(2) 0.0209(8) Uani 1 1 d .
H2A H 0.9383 0.8318 0.6821 0.025 Uiso 1 1 calc R
C4 C 1.0914(3) 0.7206(3) 0.8176(2) 0.0206(7) Uani 1 1 d .
H4A H 1.1616 0.8085 0.8328 0.025 Uiso 1 1 calc R
C5 C 0.9623(3) 0.6934(3) 0.8833(2) 0.0216(8) Uani 1 1 d .
C6 C 0.8646(4) 0.5567(3) 0.8795(3) 0.0242(8) Uani 1 1 d .
H6B H 0.9328 0.5100 0.9002 0.029 Uiso 1 1 calc R
H6C H 0.7855 0.5465 0.9231 0.029 Uiso 1 1 calc R
C8 C 0.6845(3) 0.5745(3) 0.7570(3) 0.0240(8) Uani 1 1 d .
H8A H 0.6054 0.5638 0.8007 0.029 Uiso 1 1 calc R
H8B H 0.6292 0.5399 0.6935 0.029 Uiso 1 1 calc R
C9 C 0.8550(4) 0.7678(3) 0.8550(3) 0.0235(8) Uani 1 1 d .
C10 C 1.0383(4) 0.7345(3) 0.9842(3) 0.0258(8) Uani 1 1 d .
C11 C 1.2137(5) 0.8990(4) 1.0870(3) 0.0519(12) Uani 1 1 d .
H11A H 1.2779 0.9860 1.0872 0.078 Uiso 1 1 calc R
H11B H 1.2807 0.8512 1.1045 0.078 Uiso 1 1 calc R
H11C H 1.1388 0.8918 1.1322 0.078 Uiso 1 1 calc R
C12 C 0.6508(4) 0.7710(3) 0.7271(3) 0.0253(8) Uani 1 1 d .
C13 C 0.6045(5) 0.9521(4) 0.6922(4) 0.0544(13) Uani 1 1 d .
H13A H 0.6624 1.0389 0.6861 0.082 Uiso 1 1 calc R
H13B H 0.5368 0.9471 0.7413 0.082 Uiso 1 1 calc R
H13C H 0.5409 0.9128 0.6325 0.082 Uiso 1 1 calc R
C14 C 1.1857(3) 0.6373(3) 0.8351(2) 0.0201(7) Uani 1 1 d .
C15 C 1.3101(4) 0.6662(3) 0.9031(3) 0.0258(8) Uani 1 1 d .
H15A H 1.3496 0.7454 0.9380 0.031 Uiso 1 1 calc R
C16 C 1.3770(4) 0.5779(3) 0.9202(3) 0.0303(9) Uani 1 1 d .
H16A H 1.4633 0.5958 0.9675 0.036 Uiso 1 1 calc R
C17 C 1.3190(4) 0.4646(3) 0.8690(3) 0.0303(9) Uani 1 1 d .
H17A H 1.3618 0.4020 0.8816 0.036 Uiso 1 1 calc R
C18 C 1.1981(4) 0.4434(3) 0.7994(3) 0.0269(8) Uani 1 1 d .
H18A H 1.1594 0.3656 0.7626 0.032 Uiso 1 1 calc R
C19 C 0.8281(3) 0.6752(3) 0.5919(3) 0.0245(8) Uani 1 1 d .
C20 C 0.7547(4) 0.7237(3) 0.5249(3) 0.0319(9) Uani 1 1 d .
H20A H 0.7538 0.8055 0.5354 0.038 Uiso 1 1 calc R
C21 C 0.6830(4) 0.6518(4) 0.4429(3) 0.0417(10) Uani 1 1 d .
H21A H 0.6311 0.6836 0.3961 0.050 Uiso 1 1 calc R
C22 C 0.6858(4) 0.5343(4) 0.4279(3) 0.0362(9) Uani 1 1 d .
H22A H 0.6357 0.4834 0.3714 0.043 Uiso 1 1 calc R
C23 C 0.7632(4) 0.4922(3) 0.4967(3) 0.0314(9) Uani 1 1 d .
H23A H 0.7666 0.4110 0.4865 0.038 Uiso 1 1 calc R
C24 C 1.1616(3) 0.7631(3) 0.6638(3) 0.0256(8) Uani 1 1 d .
H24A H 1.1961 0.8525 0.6812 0.038 Uiso 1 1 calc R
H24B H 1.1259 0.7452 0.5964 0.038 Uiso 1 1 calc R
H24C H 1.2485 0.7335 0.6789 0.038 Uiso 1 1 calc R
C25 C 0.6933(4) 0.3758(3) 0.7877(3) 0.0338(9) Uani 1 1 d .
H25A H 0.6174 0.3695 0.8321 0.051 Uiso 1 1 calc R
H25B H 0.7617 0.3301 0.8075 0.051 Uiso 1 1 calc R
H25C H 0.6383 0.3409 0.7250 0.051 Uiso 1 1 calc R
C50 C 0.9214(4) 0.3469(3) 0.6307(3) 0.0334(9) Uani 1 1 d .
Cu1 Cu 0.95795(5) 0.51456(4) 0.68211(3) 0.02383(14) Uani 1 1 d .
F1 F 0.7166(4) 0.8174(3) 0.2097(2) 0.0994(11) Uani 1 1 d D
F2 F 0.6697(3) 0.9840(2) 0.1631(2) 0.0856(10) Uani 1 1 d D
F3 F 0.8074(3) 0.8982(2) 0.0773(2) 0.0650(8) Uani 1 1 d D
F4 F 0.5535(3) 0.7976(2) 0.0826(2) 0.0709(8) Uani 1 1 d D
N1 N 1.1325(3) 0.5282(2) 0.7812(2) 0.0221(6) Uani 1 1 d .
N2 N 0.8338(3) 0.5599(2) 0.5772(2) 0.0267(7) Uani 1 1 d .
N3 N 1.0311(3) 0.6997(2) 0.7168(2) 0.0199(6) Uani 1 1 d .
N7 N 0.7870(3) 0.5063(2) 0.7853(2) 0.0223(7) Uani 1 1 d .
N50 N 0.8975(4) 0.2483(3) 0.5997(3) 0.0618(11) Uani 1 1 d .
O1 O 1.1309(3) 0.8518(2) 0.99450(19) 0.0373(7) Uani 1 1 d .
O2 O 1.0170(3) 0.6697(2) 1.0464(2) 0.0382(7) Uani 1 1 d .
O3 O 0.7137(3) 0.8887(2) 0.7168(2) 0.0365(7) Uani 1 1 d .
O4 O 0.5146(3) 0.7144(2) 0.7152(2) 0.0394(7) Uani 1 1 d .
O5 O 0.7381(3) 0.7518(2) 0.91260(18) 0.0315(6) Uani 1 1 d .
H5 H 0.7784 0.7811 0.9677 0.047 Uiso 1 1 calc R
O6 O 0.9417(3) 0.8918(2) 0.85207(19) 0.0343(6) Uani 1 1 d .
H6 H 0.8821 0.9296 0.8337 0.051 Uiso 1 1 calc R

loop_
_atom_site_aniso_label
_atom_site_aniso_U_11
_atom_site_aniso_U_22
_atom_site_aniso_U_33
_atom_site_aniso_U_23
_atom_site_aniso_U_13
_atom_site_aniso_U_12
B1 0.045(3) 0.034(3) 0.045(4) -0.005(2) 0.011(2) 0.006(2)
C1 0.0169(16) 0.0236(17) 0.023(2) -0.0003(14) 0.0022(14) 0.0086(13)
C2 0.0148(15) 0.0224(17) 0.026(2) 0.0019(14) -0.0026(13) 0.0081(13)
C4 0.0170(15) 0.0230(17) 0.022(2) -0.0022(14) -0.0011(13) 0.0081(13)
C5 0.0221(16) 0.0224(17) 0.021(2) -0.0001(14) 0.0032(14) 0.0093(13)
C6 0.0220(17) 0.0230(17) 0.028(2) 0.0039(15) 0.0056(15) 0.0076(14)
C8 0.0161(16) 0.0228(17) 0.032(2) -0.0004(15) 0.0027(14) 0.0066(13)
C9 0.0225(17) 0.0201(17) 0.028(2) -0.0005(15) 0.0044(15) 0.0081(14)
C10 0.0256(18) 0.0286(19) 0.028(3) -0.0020(17) 0.0040(15) 0.0158(15)
C11 0.067(3) 0.041(2) 0.041(3) -0.015(2) -0.023(2) 0.023(2)
C12 0.0248(19) 0.0252(18) 0.028(3) -0.0045(15) 0.0013(15) 0.0131(15)
C13 0.047(2) 0.041(2) 0.082(4) 0.004(2) -0.015(2) 0.032(2)
C14 0.0176(16) 0.0216(17) 0.023(2) 0.0037(14) 0.0034(14) 0.0088(13)
C15 0.0202(17) 0.0313(19) 0.026(2) 0.0027(16) 0.0016(14) 0.0090(14)
C16 0.0202(17) 0.045(2) 0.029(3) 0.0054(18) 0.0002(15) 0.0162(16)
C17 0.0270(19) 0.034(2) 0.037(3) 0.0094(18) 0.0087(17) 0.0185(16)
C18 0.0284(18) 0.0245(18) 0.034(3) 0.0051(16) 0.0106(16) 0.0149(15)
C19 0.0169(16) 0.0306(19) 0.024(2) 0.0014(16) 0.0024(14) 0.0059(14)
C20 0.0315(19) 0.038(2) 0.028(3) 0.0035(18) -0.0007(17) 0.0160(17)
C21 0.031(2) 0.064(3) 0.031(3) 0.003(2) -0.0079(18) 0.021(2)
C22 0.0270(19) 0.053(2) 0.025(3) -0.0064(18) -0.0044(16) 0.0124(18)
C23 0.0250(18) 0.035(2) 0.030(3) -0.0080(17) 0.0007(16) 0.0082(16)
C24 0.0162(16) 0.0300(18) 0.031(2) 0.0049(16) 0.0073(14) 0.0072(14)
C25 0.0277(18) 0.0217(18) 0.049(3) 0.0021(17) 0.0068(17) 0.0041(15)
C50 0.033(2) 0.030(2) 0.036(3) -0.0097(18) -0.0027(17) 0.0140(17)
Cu1 0.0219(2) 0.0229(2) 0.0268(3) -0.00350(17) 0.00062(17) 0.00969(16)
F1 0.137(3) 0.091(2) 0.069(3) 0.0118(19) 0.001(2) 0.039(2)
F2 0.094(2) 0.0469(16) 0.114(3) -0.0149(16) 0.046(2) 0.0172(15)
F3 0.0521(15) 0.0605(16) 0.069(2) -0.0197(14) 0.0147(14) 0.0051(12)
F4 0.0514(16) 0.0648(18) 0.078(2) -0.0090(15) 0.0065(14) -0.0014(13)
N1 0.0216(14) 0.0226(14) 0.025(2) 0.0029(12) 0.0066(12) 0.0103(11)
N2 0.0203(14) 0.0269(15) 0.031(2) -0.0055(13) 0.0016(13) 0.0075(12)
N3 0.0149(13) 0.0214(14) 0.025(2) 0.0033(12) 0.0022(12) 0.0088(11)
N7 0.0199(14) 0.0162(13) 0.029(2) 0.0002(12) 0.0017(12) 0.0050(11)
N50 0.067(3) 0.047(2) 0.071(3) -0.014(2) 0.006(2) 0.0217(19)
O1 0.0450(15) 0.0291(14) 0.0311(19) -0.0053(11) -0.0109(12) 0.0099(12)
O2 0.0437(15) 0.0446(16) 0.0260(19) 0.0037(13) 0.0020(12) 0.0153(13)
O3 0.0293(13) 0.0305(14) 0.054(2) 0.0047(12) -0.0031(12) 0.0186(11)
O4 0.0194(13) 0.0381(15) 0.061(2) -0.0021(13) -0.0033(12) 0.0134(11)
O5 0.0253(12) 0.0399(14) 0.0300(18) -0.0060(11) 0.0071(11) 0.0131(11)
O6 0.0320(13) 0.0259(13) 0.048(2) -0.0006(11) -0.0012(12) 0.0168(11)

loop_
_atom_type_symbol
_atom_type_description
_atom_type_scat_dispersion_real
_atom_type_scat_dispersion_imag
_atom_type_scat_source
C C 0.0033 0.0016 'International Tables Vol C Tables 4.2.6.8 and 6.1.1.4'
H H 0.0000 0.0000 'International Tables Vol C Tables 4.2.6.8 and 6.1.1.4'
N N 0.0061 0.0033 'International Tables Vol C Tables 4.2.6.8 and 6.1.1.4'
O O 0.0106 0.0060 'International Tables Vol C Tables 4.2.6.8 and 6.1.1.4'
Cu Cu 0.3201 1.2651 'International Tables Vol C Tables 4.2.6.8 and 6.1.1.4'
B B 0.0013 0.0007 'International Tables Vol C Tables 4.2.6.8 and 6.1.1.4'
F F 0.0171 0.0103 'International Tables Vol C Tables 4.2.6.8 and 6.1.1.4'

loop_
_geom_angle_atom_site_label_1
_geom_angle_atom_site_label_2
_geom_angle_atom_site_label_3
_geom_angle
F4 B1 F2 111.7(4)
F4 B1 F1 106.5(4)
F2 B1 F1 109.1(4)
F4 B1 F3 109.2(4)
F2 B1 F3 110.1(3)
F1 B1 F3 110.1(4)
C9 C1 C8 109.6(3)
C9 C1 C12 109.5(3)
C8 C1 C12 105.7(2)
C9 C1 C2 108.9(2)
C8 C1 C2 113.8(3)
C12 C1 C2 109.2(3)
N3 C2 C19 106.7(3)
N3 C2 C1 112.3(3)
C19 C2 C1 110.7(2)
N3 C4 C14 107.4(3)
N3 C4 C5 113.9(2)
C14 C4 C5 109.0(3)
C10 C5 C6 106.6(3)
C10 C5 C9 110.3(3)
C6 C5 C9 109.5(2)
C10 C5 C4 108.9(3)
C6 C5 C4 113.9(3)
C9 C5 C4 107.6(3)
N7 C6 C5 111.6(3)
N7 C8 C1 112.0(2)
O6 C9 O5 112.4(3)
O6 C9 C1 108.8(3)
O5 C9 C1 106.8(3)
O6 C9 C5 111.0(2)
O5 C9 C5 111.5(3)
C1 C9 C5 106.1(3)
O2 C10 O1 124.1(4)
O2 C10 C5 124.4(3)
O1 C10 C5 111.5(3)
O4 C12 O3 124.8(3)
O4 C12 C1 123.1(3)
O3 C12 C1 112.1(3)
N1 C14 C15 122.0(3)
N1 C14 C4 114.7(3)
C15 C14 C4 123.2(3)
C14 C15 C16 118.5(3)
C17 C16 C15 120.0(3)
C18 C17 C16 118.5(3)
N1 C18 C17 122.4(3)
N2 C19 C20 121.4(3)
N2 C19 C2 115.1(3)
C20 C19 C2 123.4(3)
C21 C20 C19 118.8(4)
C22 C21 C20 120.4(4)
C21 C22 C23 118.0(4)
N2 C23 C22 122.9(3)
N50 C50 Cu1 178.8(4)
C50 Cu1 N1 97.39(14)
C50 Cu1 N2 97.20(14)
N1 Cu1 N2 159.88(10)
C50 Cu1 N3 167.69(14)
N1 Cu1 N3 81.88(11)
N2 Cu1 N3 80.91(11)
C50 Cu1 N7 107.37(14)
N1 Cu1 N7 93.70(11)
N2 Cu1 N7 95.08(11)
N3 Cu1 N7 84.93(10)
C18 N1 C14 118.5(3)
C18 N1 Cu1 127.9(2)
C14 N1 Cu1 113.5(2)
C23 N2 C19 118.5(3)
C23 N2 Cu1 127.7(2)
C19 N2 Cu1 113.7(2)
C4 N3 C2 117.6(2)
C4 N3 C24 108.2(2)
C2 N3 C24 107.7(2)
C4 N3 Cu1 106.14(19)
C2 N3 Cu1 106.86(18)
C24 N3 Cu1 110.2(2)
C6 N7 C8 108.4(3)
C6 N7 C25 108.4(3)
C8 N7 C25 109.3(2)
C6 N7 Cu1 112.07(19)
C8 N7 Cu1 110.9(2)
C25 N7 Cu1 107.7(2)
C10 O1 C11 116.0(3)
C12 O3 C13 115.6(3)

loop_
_geom_bond_atom_site_label_1
_geom_bond_atom_site_label_2
_geom_bond_distance
B1 F4 1.352(5)
B1 F2 1.354(5)
B1 F1 1.390(6)
B1 F3 1.400(5)
C1 C9 1.529(5)
C1 C8 1.530(4)
C1 C12 1.543(4)
C1 C2 1.556(5)
C2 N3 1.488(4)
C2 C19 1.492(5)
C4 N3 1.478(4)
C4 C14 1.511(4)
C4 C5 1.553(5)
C5 C10 1.522(5)
C5 C6 1.527(4)
C5 C9 1.551(4)
C6 N7 1.455(4)
C8 N7 1.461(4)
C9 O6 1.392(4)
C9 O5 1.393(4)
C10 O2 1.195(4)
C10 O1 1.326(4)
C11 O1 1.444(5)
C12 O4 1.190(4)
C12 O3 1.312(4)
C13 O3 1.456(4)
C14 N1 1.348(4)
C14 C15 1.364(5)
C15 C16 1.377(5)
C16 C17 1.369(5)
C17 C18 1.366(5)
C18 N1 1.336(4)
C19 N2 1.352(4)
C19 C20 1.376(5)
C20 C21 1.370(5)
C21 C22 1.369(5)
C22 C23 1.371(5)
C23 N2 1.332(5)
C24 N3 1.490(4)
C25 N7 1.469(4)
C50 N50 1.137(5)
C50 Cu1 1.933(4)
Cu1 N1 1.997(3)
Cu1 N2 2.006(3)
Cu1 N3 2.026(3)
Cu1 N7 2.250(3)

loop_
_geom_torsion_atom_site_label_1
_geom_torsion_atom_site_label_2
_geom_torsion_atom_site_label_3
_geom_torsion_atom_site_label_4
_geom_torsion
C9 C1 C2 N3 53.8(3)
C8 C1 C2 N3 -68.8(3)
C12 C1 C2 N3 173.4(2)
C9 C1 C2 C19 173.0(3)
C8 C1 C2 C19 50.3(4)
C12 C1 C2 C19 -67.5(3)
N3 C4 C5 C10 -172.5(2)
C14 C4 C5 C10 67.6(3)
N3 C4 C5 C6 68.7(3)
C14 C4 C5 C6 -51.2(4)
N3 C4 C5 C9 -52.9(3)
C14 C4 C5 C9 -172.9(3)
C10 C5 C6 N7 -179.4(2)
C9 C5 C6 N7 61.4(4)
C4 C5 C6 N7 -59.2(3)
C9 C1 C8 N7 -61.1(3)
C12 C1 C8 N7 -179.0(3)
C2 C1 C8 N7 61.2(4)
C8 C1 C9 O6 177.4(2)
C12 C1 C9 O6 -67.1(3)
C2 C1 C9 O6 52.2(3)
C8 C1 C9 O5 -61.1(3)
C12 C1 C9 O5 54.4(3)
C2 C1 C9 O5 173.7(2)
C8 C1 C9 C5 57.9(3)
C12 C1 C9 C5 173.4(3)
C2 C1 C9 C5 -67.2(3)
C10 C5 C9 O6 66.7(4)
C6 C5 C9 O6 -176.3(3)
C4 C5 C9 O6 -52.0(4)
C10 C5 C9 O5 -59.4(3)
C6 C5 C9 O5 57.6(4)
C4 C5 C9 O5 -178.1(3)
C10 C5 C9 C1 -175.3(3)
C6 C5 C9 C1 -58.3(3)
C4 C5 C9 C1 66.0(3)
C6 C5 C10 O2 -2.5(4)
C9 C5 C10 O2 116.3(3)
C4 C5 C10 O2 -125.8(3)
C6 C5 C10 O1 177.8(3)
C9 C5 C10 O1 -63.4(3)
C4 C5 C10 O1 54.5(3)
C9 C1 C12 O4 -113.5(4)
C8 C1 C12 O4 4.5(5)
C2 C1 C12 O4 127.3(4)
C9 C1 C12 O3 66.8(4)
C8 C1 C12 O3 -175.2(3)
C2 C1 C12 O3 -52.4(4)
N3 C4 C14 N1 -33.7(4)
C5 C4 C14 N1 90.2(3)
N3 C4 C14 C15 149.8(3)
C5 C4 C14 C15 -86.3(4)
N1 C14 C15 C16 -3.6(5)
C4 C14 C15 C16 172.7(3)
C14 C15 C16 C17 0.3(5)
C15 C16 C17 C18 2.2(5)
C16 C17 C18 N1 -1.7(5)
N3 C2 C19 N2 33.6(4)
C1 C2 C19 N2 -88.9(3)
N3 C2 C19 C20 -150.0(3)
C1 C2 C19 C20 87.6(4)
N2 C19 C20 C21 1.6(5)
C2 C19 C20 C21 -174.6(3)
C19 C20 C21 C22 -0.5(6)
C20 C21 C22 C23 -0.6(6)
C21 C22 C23 N2 0.7(6)
N50 C50 Cu1 N1 166(21)
N50 C50 Cu1 N2 -28(21)
N50 C50 Cu1 N3 -109(21)
N50 C50 Cu1 N7 69(21)
C17 C18 N1 C14 -1.4(5)
C17 C18 N1 Cu1 179.2(3)
C15 C14 N1 C18 4.1(5)
C4 C14 N1 C18 -172.5(3)
C15 C14 N1 Cu1 -176.4(3)
C4 C14 N1 Cu1 7.0(3)
C50 Cu1 N1 C18 1.4(3)
N2 Cu1 N1 C18 -134.8(3)
N3 Cu1 N1 C18 -166.2(3)
N7 Cu1 N1 C18 109.5(3)
C50 Cu1 N1 C14 -178.0(2)
N2 Cu1 N1 C14 45.8(4)
N3 Cu1 N1 C14 14.4(2)
N7 Cu1 N1 C14 -69.9(2)
C22 C23 N2 C19 0.4(5)
C22 C23 N2 Cu1 -177.4(3)
C20 C19 N2 C23 -1.6(5)
C2 C19 N2 C23 175.0(3)
C20 C19 N2 Cu1 176.6(3)
C2 C19 N2 Cu1 -6.9(3)
C50 Cu1 N2 C23 -4.7(3)
N1 Cu1 N2 C23 131.5(3)
N3 Cu1 N2 C23 163.0(3)
N7 Cu1 N2 C23 -112.9(3)
C50 Cu1 N2 C19 177.4(2)
N1 Cu1 N2 C19 -46.4(4)
N3 Cu1 N2 C19 -14.9(2)
N7 Cu1 N2 C19 69.2(2)
C14 C4 N3 C2 162.0(2)
C5 C4 N3 C2 41.1(4)
C14 C4 N3 C24 -75.8(3)
C5 C4 N3 C24 163.4(2)
C14 C4 N3 Cu1 42.5(3)
C5 C4 N3 Cu1 -78.3(3)
C19 C2 N3 C4 -162.2(3)
C1 C2 N3 C4 -40.7(4)
C19 C2 N3 C24 75.3(3)
C1 C2 N3 C24 -163.3(3)
C19 C2 N3 Cu1 -43.1(3)
C1 C2 N3 Cu1 78.3(3)
C50 Cu1 N3 C4 -119.3(6)
N1 Cu1 N3 C4 -31.87(18)
N2 Cu1 N3 C4 158.59(19)
N7 Cu1 N3 C4 62.61(18)
C50 Cu1 N3 C2 114.4(6)
N1 Cu1 N3 C2 -158.1(2)
N2 Cu1 N3 C2 32.3(2)
N7 Cu1 N3 C2 -63.6(2)
C50 Cu1 N3 C24 -2.3(8)
N1 Cu1 N3 C24 85.1(2)
N2 Cu1 N3 C24 -84.4(2)
N7 Cu1 N3 C24 179.6(2)
C5 C6 N7 C8 -60.3(3)
C5 C6 N7 C25 -178.8(3)
C5 C6 N7 Cu1 62.5(3)
C1 C8 N7 C6 60.1(3)
C1 C8 N7 C25 178.1(3)
C1 C8 N7 Cu1 -63.4(3)
C50 Cu1 N7 C6 119.7(2)
N1 Cu1 N7 C6 20.8(2)
N2 Cu1 N7 C6 -141.1(2)
N3 Cu1 N7 C6 -60.7(2)
C50 Cu1 N7 C8 -119.0(2)
N1 Cu1 N7 C8 142.1(2)
N2 Cu1 N7 C8 -19.8(2)
N3 Cu1 N7 C8 60.6(2)
C50 Cu1 N7 C25 0.6(2)
N1 Cu1 N7 C25 -98.3(2)
N2 Cu1 N7 C25 99.8(2)
N3 Cu1 N7 C25 -179.8(2)
O2 C10 O1 C11 2.6(5)
C5 C10 O1 C11 -177.7(3)
O4 C12 O3 C13 2.2(5)
C1 C12 O3 C13 -178.1(3)

loop_
_platon_squeeze_void_nr
_platon_squeeze_void_average_x
_platon_squeeze_void_average_y
_platon_squeeze_void_average_z
_platon_squeeze_void_volume
_platon_squeeze_void_count_electrons
_platon_squeeze_void_content
1 -0.042 -0.000 0.500 166 46 methanol,water
2 0.500 -0.000 -0.000 9 1 ' '
